data_4068816
loop_
_publ_author_name
'Duan, Haifeng'
'Sengupta, Sujata'
'Petersen, Jeffrey L.'
'Shi, Xiaodong'

_publ_section_title
;
 Synthesis and Characterization of NH-triazole-Bound Rhodium(I) Complexes:
 Substituted-Group-Controlled Regioselective Coordination
;
_journal_issue 8
_journal_name_full Organometallics
_journal_page_first 2352
_journal_paper_doi 10.1021/om8011163
_journal_volume 28
_journal_year 2009
_chemical_formula_sum 'C48 H46 N8 O4 Rh2'
_chemical_formula_weight 1004.74
_chemical_name_systematic
; 
 ? 
;
_space_group_IT_number 2
_symmetry_cell_setting triclinic
_symmetry_space_group_name_Hall '-P 1'
_symmetry_space_group_name_H-M 'P -1'
_atom_sites_solution_hydrogens geom
_atom_sites_solution_primary direct
_atom_sites_solution_secondary difmap
_audit_creation_method SHELXL-97
_cell_angle_alpha 66.485(1)
_cell_angle_beta 71.600(1)
_cell_angle_gamma 75.371(1)
_cell_formula_units_Z 2
_cell_length_a 11.1750(9)
_cell_length_b 14.4740(11)
_cell_length_c 15.8126(12)
_cell_measurement_reflns_used 5702
_cell_measurement_temperature 293(2)
_cell_measurement_theta_max 27.51
_cell_measurement_theta_min 2.45
_cell_volume 2201.7(3)
_computing_structure_refinement 'SHELXL-97 (Sheldrick, 1997)'
_computing_structure_solution 'SHELXS-97 (Sheldrick, 1990)'
_diffrn_ambient_temperature 293(2)
_diffrn_measured_fraction_theta_full 0.954
_diffrn_measured_fraction_theta_max 0.954
_diffrn_radiation_monochromator graphite
_diffrn_radiation_source 'fine-focus sealed tube'
_diffrn_radiation_type MoK\a
_diffrn_radiation_wavelength 0.71073
_diffrn_reflns_av_R_equivalents 0.0344
_diffrn_reflns_av_sigmaI/netI 0.0610
_diffrn_reflns_limit_h_max 14
_diffrn_reflns_limit_h_min -14
_diffrn_reflns_limit_k_max 17
_diffrn_reflns_limit_k_min -18
_diffrn_reflns_limit_l_max 20
_diffrn_reflns_limit_l_min -20
_diffrn_reflns_number 15371
_diffrn_reflns_theta_full 27.55
_diffrn_reflns_theta_max 27.55
_diffrn_reflns_theta_min 1.94
_diffrn_standards_decay_% none
_exptl_absorpt_coefficient_mu 0.804
_exptl_absorpt_correction_type semi-empirical
_exptl_absorpt_process_details SADABS
_exptl_crystal_colour yellow
_exptl_crystal_density_diffrn 1.516
_exptl_crystal_density_method 'not measured'
_exptl_crystal_F_000 1024
_exptl_crystal_size_max 0.38
_exptl_crystal_size_mid 0.36
_exptl_crystal_size_min 0.38
_refine_diff_density_max 0.827
_refine_diff_density_min -1.220
_refine_diff_density_rms 0.103
_refine_ls_extinction_method none
_refine_ls_goodness_of_fit_ref 1.114
_refine_ls_hydrogen_treatment riding
_refine_ls_matrix_type full
_refine_ls_number_parameters 559
_refine_ls_number_reflns 9711
_refine_ls_number_restraints 0
_refine_ls_restrained_S_all 1.114
_refine_ls_R_factor_all 0.0743
_refine_ls_R_factor_gt 0.0558
_refine_ls_shift/su_max 0.001
_refine_ls_shift/su_mean 0.000
_refine_ls_structure_factor_coef Fsqd
_refine_ls_weighting_details 'calc w=1/[\s^2^(Fo^2^)+(0.0925P)^2^+0.0000P] where P=(Fo^2^+2Fc^2^)/3'
_refine_ls_weighting_scheme calc
_refine_ls_wR_factor_gt 0.1502
_refine_ls_wR_factor_ref 0.1688
_reflns_number_gt 7134
_reflns_number_total 9711
_reflns_threshold_expression >2sigma(I)
_cod_data_source_file om8011163_si_002.cif
_cod_data_source_block 1b
_cod_database_code 4068816

loop_
_symmetry_equiv_pos_as_xyz
'x, y, z'
'-x, -y, -z'

loop_
_atom_site_label
_atom_site_type_symbol
_atom_site_fract_x
_atom_site_fract_y
_atom_site_fract_z
_atom_site_U_iso_or_equiv
_atom_site_adp_type
_atom_site_occupancy
_atom_site_symmetry_multiplicity
_atom_site_calc_flag
_atom_site_refinement_flags
Rh1 Rh 0.75687(3) 0.92747(3) 0.20960(2) 0.04772(12) Uani 1 1 d .
Rh2 Rh 0.99303(3) 0.88606(3) 0.31364(2) 0.04734(12) Uani 1 1 d .
O1 O 0.2857(5) 0.5175(5) 0.8796(4) 0.128(2) Uani 1 1 d .
O2 O 0.1445(5) 0.6347(5) 0.8181(4) 0.129(2) Uani 1 1 d .
O3 O 1.4667(4) 0.3413(4) 0.0431(4) 0.1103(16) Uani 1 1 d .
O4 O 1.3058(4) 0.2599(3) 0.1113(3) 0.0825(11) Uani 1 1 d .
N1 N 0.8176(3) 0.8342(3) 0.3991(2) 0.0510(8) Uani 1 1 d .
N2 N 0.7210(3) 0.8619(3) 0.3556(2) 0.0519(8) Uani 1 1 d .
N3 N 0.6151(3) 0.8305(3) 0.4159(3) 0.0558(9) Uani 1 1 d .
N4 N 0.2543(5) 0.5939(5) 0.8174(4) 0.0853(14) Uani 1 1 d .
N5 N 0.9023(3) 0.8030(3) 0.2034(2) 0.0498(8) Uani 1 1 d .
N6 N 1.0034(3) 0.7972(3) 0.2357(2) 0.0496(8) Uani 1 1 d .
N7 N 1.0951(3) 0.7229(3) 0.2195(3) 0.0519(8) Uani 1 1 d .
N8 N 1.3545(4) 0.3356(3) 0.0870(3) 0.0695(11) Uani 1 1 d .
C1 C 0.7714(4) 0.7811(4) 0.4904(3) 0.0521(9) Uani 1 1 d .
C2 C 0.6438(4) 0.7779(4) 0.5016(3) 0.0544(10) Uani 1 1 d .
C3 C 0.8484(5) 0.7407(4) 0.5630(3) 0.0610(12) Uani 1 1 d .
C4 C 0.7984(6) 0.7611(5) 0.6435(4) 0.0823(16) Uani 1 1 d .
H4A H 0.8432 0.7359 0.6905 0.099 Uiso 1 1 calc R
H4B H 0.7187 0.8004 0.6524 0.099 Uiso 1 1 calc R
C5 C 0.9751(5) 0.6786(4) 0.5416(4) 0.0660(13) Uani 1 1 d .
C6 C 1.0634(6) 0.6564(5) 0.5955(5) 0.0880(18) Uani 1 1 d .
H6 H 1.0435 0.6816 0.6448 0.106 Uiso 1 1 calc R
C7 C 1.1796(7) 0.5976(6) 0.5764(6) 0.109(2) Uani 1 1 d .
H7 H 1.2378 0.5846 0.6123 0.130 Uiso 1 1 calc R
C8 C 1.2103(6) 0.5585(5) 0.5058(5) 0.098(2) Uani 1 1 d .
H8 H 1.2883 0.5177 0.4945 0.118 Uiso 1 1 calc R
C9 C 1.1260(6) 0.5792(5) 0.4511(5) 0.0843(16) Uani 1 1 d .
H9 H 1.1471 0.5533 0.4022 0.101 Uiso 1 1 calc R
C10 C 1.0095(5) 0.6388(4) 0.4693(4) 0.0712(13) Uani 1 1 d .
H10 H 0.9528 0.6525 0.4320 0.085 Uiso 1 1 calc R
C11 C 0.5450(4) 0.7289(4) 0.5840(3) 0.0578(11) Uani 1 1 d .
C12 C 0.4193(5) 0.7755(5) 0.5919(4) 0.0750(15) Uani 1 1 d .
H12 H 0.3987 0.8369 0.5454 0.090 Uiso 1 1 calc R
C13 C 0.3242(5) 0.7313(5) 0.6684(4) 0.0758(15) Uani 1 1 d .
H13 H 0.2402 0.7634 0.6742 0.091 Uiso 1 1 calc R
C14 C 0.3551(5) 0.6402(4) 0.7352(3) 0.0659(12) Uani 1 1 d .
C15 C 0.4792(5) 0.5899(4) 0.7280(4) 0.0734(14) Uani 1 1 d .
H15 H 0.4984 0.5270 0.7732 0.088 Uiso 1 1 calc R
C16 C 0.5740(5) 0.6354(4) 0.6519(4) 0.0710(13) Uani 1 1 d .
H16 H 0.6579 0.6030 0.6463 0.085 Uiso 1 1 calc R
C17 C 0.9301(4) 0.7296(3) 0.1660(3) 0.0500(9) Uani 1 1 d .
C18 C 1.0508(4) 0.6788(3) 0.1766(3) 0.0477(9) Uani 1 1 d .
C19 C 0.8428(4) 0.7126(4) 0.1207(3) 0.0554(10) Uani 1 1 d .
C20 C 0.8880(5) 0.7006(4) 0.0370(4) 0.0723(14) Uani 1 1 d .
H20A H 0.8350 0.6864 0.0102 0.087 Uiso 1 1 calc R
H20B H 0.9729 0.7064 0.0052 0.087 Uiso 1 1 calc R
C21 C 0.7082(4) 0.7045(4) 0.1761(4) 0.0586(11) Uani 1 1 d .
C22 C 0.6107(5) 0.7319(4) 0.1288(4) 0.0731(14) Uani 1 1 d .
H22 H 0.6288 0.7597 0.0628 0.088 Uiso 1 1 calc R
C23 C 0.4863(5) 0.7171(5) 0.1813(6) 0.0891(19) Uani 1 1 d .
H23 H 0.4220 0.7352 0.1495 0.107 Uiso 1 1 calc R
C24 C 0.4573(6) 0.6769(5) 0.2777(6) 0.095(2) Uani 1 1 d .
H24 H 0.3744 0.6655 0.3114 0.114 Uiso 1 1 calc R
C25 C 0.5526(6) 0.6528(5) 0.3258(5) 0.0938(19) Uani 1 1 d .
H25 H 0.5329 0.6274 0.3919 0.113 Uiso 1 1 calc R
C26 C 0.6767(5) 0.6669(4) 0.2748(4) 0.0736(14) Uani 1 1 d .
H26 H 0.7399 0.6508 0.3072 0.088 Uiso 1 1 calc R
C27 C 1.1289(4) 0.5904(3) 0.1518(3) 0.0500(9) Uani 1 1 d .
C28 C 1.2606(4) 0.5842(4) 0.1222(4) 0.0611(11) Uani 1 1 d .
H28 H 1.2990 0.6370 0.1169 0.073 Uiso 1 1 calc R
C29 C 1.3358(4) 0.5013(4) 0.1005(4) 0.0637(12) Uani 1 1 d .
H29 H 1.4241 0.4971 0.0814 0.076 Uiso 1 1 calc R
C30 C 1.2768(4) 0.4251(3) 0.1078(3) 0.0559(10) Uani 1 1 d .
C31 C 1.1465(4) 0.4286(3) 0.1353(3) 0.0586(11) Uani 1 1 d .
H31 H 1.1092 0.3761 0.1389 0.070 Uiso 1 1 calc R
C32 C 1.0728(4) 0.5114(4) 0.1572(3) 0.0588(11) Uani 1 1 d .
H32 H 0.9846 0.5149 0.1758 0.071 Uiso 1 1 calc R
C33 C 0.7602(5) 0.9742(4) 0.0615(3) 0.0659(12) Uani 1 1 d .
H33 H 0.7858 0.9065 0.0658 0.079 Uiso 1 1 calc R
C34 C 0.8419(5) 1.0222(5) 0.0723(3) 0.0793(16) Uani 1 1 d .
H34 H 0.9188 0.9833 0.0846 0.095 Uiso 1 1 calc R
C35 C 0.8215(10) 1.1293(6) 0.0667(6) 0.134(3) Uani 1 1 d .
H35A H 0.8184 1.1734 0.0022 0.161 Uiso 1 1 calc R
H35B H 0.8940 1.1413 0.0801 0.161 Uiso 1 1 calc R
C36 C 0.7033(8) 1.1582(5) 0.1328(6) 0.106(2) Uani 1 1 d .
H36A H 0.6387 1.1944 0.0973 0.127 Uiso 1 1 calc R
H36B H 0.7209 1.2050 0.1559 0.127 Uiso 1 1 calc R
C37 C 0.6489(5) 1.0700(4) 0.2181(4) 0.0706(13) Uani 1 1 d .
H37 H 0.6693 1.0547 0.2754 0.085 Uiso 1 1 calc R
C38 C 0.5714(4) 1.0117(4) 0.2153(4) 0.0677(13) Uani 1 1 d .
H38 H 0.5434 0.9599 0.2717 0.081 Uiso 1 1 calc R
C39 C 0.5265(5) 1.0224(6) 0.1305(5) 0.0919(19) Uani 1 1 d .
H39A H 0.4806 0.9664 0.1478 0.110 Uiso 1 1 calc R
H39B H 0.4673 1.0851 0.1153 0.110 Uiso 1 1 calc R
C40 C 0.6319(5) 1.0238(6) 0.0431(4) 0.0885(18) Uani 1 1 d .
H40A H 0.6096 0.9898 0.0094 0.106 Uiso 1 1 calc R
H40B H 0.6374 1.0940 0.0017 0.106 Uiso 1 1 calc R
C41 C 1.1936(4) 0.8815(5) 0.2706(4) 0.0671(13) Uani 1 1 d .
H41 H 1.2010 0.8193 0.2636 0.081 Uiso 1 1 calc R
C42 C 1.1407(5) 0.9663(4) 0.2062(4) 0.0721(14) Uani 1 1 d .
H42 H 1.1119 0.9570 0.1614 0.087 Uiso 1 1 calc R
C43 C 1.1273(7) 1.0727(5) 0.2050(6) 0.108(2) Uani 1 1 d .
H43A H 1.2007 1.0784 0.2218 0.130 Uiso 1 1 calc R
H43B H 1.1290 1.1196 0.1406 0.130 Uiso 1 1 calc R
C44 C 1.0115(7) 1.1051(5) 0.2688(5) 0.095(2) Uani 1 1 d .
H44A H 0.9494 1.1456 0.2320 0.115 Uiso 1 1 calc R
H44B H 1.0324 1.1485 0.2941 0.115 Uiso 1 1 calc R
C45 C 0.9516(5) 1.0193(4) 0.3504(4) 0.0710(14) Uani 1 1 d .
H45 H 0.8660 1.0183 0.3576 0.085 Uiso 1 1 calc R
C46 C 1.0114(4) 0.9418(4) 0.4157(4) 0.0632(12) Uani 1 1 d .
H46 H 0.9636 0.8930 0.4635 0.076 Uiso 1 1 calc R
C47 C 1.1516(5) 0.9313(5) 0.4139(4) 0.0790(15) Uani 1 1 d .
H47A H 1.1735 0.9989 0.3937 0.095 Uiso 1 1 calc R
H47B H 1.1623 0.8950 0.4781 0.095 Uiso 1 1 calc R
C48 C 1.2410(5) 0.8789(6) 0.3521(5) 0.098(2) Uani 1 1 d .
H48A H 1.2620 0.8083 0.3904 0.117 Uiso 1 1 calc R
H48B H 1.3189 0.9091 0.3255 0.117 Uiso 1 1 calc R

loop_
_atom_site_aniso_label
_atom_site_aniso_U_11
_atom_site_aniso_U_22
_atom_site_aniso_U_33
_atom_site_aniso_U_23
_atom_site_aniso_U_13
_atom_site_aniso_U_12
Rh1 0.04178(19) 0.0554(2) 0.04152(19) -0.01513(15) -0.01036(13) -0.00199(14)
Rh2 0.04300(19) 0.0558(2) 0.0470(2) -0.02298(16) -0.00748(14) -0.00936(14)
O1 0.139(5) 0.122(4) 0.079(3) 0.003(3) 0.005(3) -0.049(4)
O2 0.068(3) 0.164(5) 0.116(4) -0.021(4) 0.014(3) -0.044(3)
O3 0.065(3) 0.093(3) 0.168(5) -0.067(3) -0.005(3) 0.004(2)
O4 0.087(3) 0.058(2) 0.111(3) -0.040(2) -0.028(2) -0.0005(19)
N1 0.0474(18) 0.065(2) 0.0432(18) -0.0164(16) -0.0128(15) -0.0132(16)
N2 0.0421(17) 0.067(2) 0.0435(18) -0.0169(16) -0.0078(14) -0.0103(15)
N3 0.0487(19) 0.066(2) 0.0460(19) -0.0135(17) -0.0092(15) -0.0100(17)
N4 0.084(3) 0.100(4) 0.068(3) -0.024(3) 0.002(3) -0.041(3)
N5 0.0453(17) 0.056(2) 0.0511(19) -0.0237(16) -0.0178(15) 0.0028(15)
N6 0.0454(17) 0.058(2) 0.0505(19) -0.0258(16) -0.0163(15) 0.0009(15)
N7 0.0497(18) 0.057(2) 0.055(2) -0.0258(17) -0.0167(16) -0.0024(15)
N8 0.063(3) 0.065(3) 0.089(3) -0.037(2) -0.030(2) 0.009(2)
C1 0.049(2) 0.064(3) 0.043(2) -0.0175(19) -0.0075(17) -0.0136(19)
C2 0.053(2) 0.062(3) 0.045(2) -0.016(2) -0.0100(18) -0.010(2)
C3 0.065(3) 0.071(3) 0.047(2) -0.011(2) -0.017(2) -0.022(2)
C4 0.089(4) 0.110(5) 0.052(3) -0.025(3) -0.018(3) -0.028(3)
C5 0.065(3) 0.073(3) 0.056(3) -0.006(2) -0.023(2) -0.021(2)
C6 0.078(4) 0.108(5) 0.085(4) -0.027(4) -0.041(3) -0.009(3)
C7 0.090(5) 0.123(6) 0.121(6) -0.029(5) -0.062(5) -0.002(4)
C8 0.066(4) 0.097(5) 0.107(5) -0.009(4) -0.033(4) 0.000(3)
C9 0.083(4) 0.078(4) 0.080(4) -0.019(3) -0.024(3) -0.001(3)
C10 0.065(3) 0.072(3) 0.073(3) -0.014(3) -0.028(3) -0.007(2)
C11 0.053(2) 0.072(3) 0.047(2) -0.015(2) -0.0099(19) -0.018(2)
C12 0.051(3) 0.085(4) 0.070(3) -0.013(3) -0.008(2) -0.009(2)
C13 0.053(3) 0.088(4) 0.071(3) -0.018(3) -0.005(2) -0.012(3)
C14 0.065(3) 0.080(3) 0.056(3) -0.023(2) -0.003(2) -0.030(3)
C15 0.076(3) 0.070(3) 0.062(3) -0.008(3) -0.012(3) -0.020(3)
C16 0.057(3) 0.073(3) 0.068(3) -0.013(3) -0.011(2) -0.010(2)
C17 0.047(2) 0.058(2) 0.048(2) -0.0214(19) -0.0143(17) -0.0065(18)
C18 0.045(2) 0.053(2) 0.048(2) -0.0198(18) -0.0112(17) -0.0074(17)
C19 0.052(2) 0.064(3) 0.060(3) -0.026(2) -0.024(2) -0.0049(19)
C20 0.065(3) 0.095(4) 0.074(3) -0.042(3) -0.029(3) -0.005(3)
C21 0.050(2) 0.061(3) 0.075(3) -0.033(2) -0.022(2) -0.0021(19)
C22 0.058(3) 0.083(4) 0.092(4) -0.039(3) -0.033(3) -0.003(2)
C23 0.057(3) 0.094(4) 0.136(6) -0.054(4) -0.039(4) -0.002(3)
C24 0.055(3) 0.091(4) 0.140(6) -0.050(4) -0.012(4) -0.013(3)
C25 0.070(4) 0.104(5) 0.092(4) -0.025(4) -0.006(3) -0.018(3)
C26 0.057(3) 0.087(4) 0.076(4) -0.027(3) -0.013(2) -0.013(3)
C27 0.049(2) 0.054(2) 0.052(2) -0.0225(19) -0.0169(18) -0.0034(18)
C28 0.051(2) 0.061(3) 0.081(3) -0.032(2) -0.018(2) -0.008(2)
C29 0.045(2) 0.068(3) 0.084(3) -0.035(3) -0.016(2) -0.005(2)
C30 0.057(2) 0.057(3) 0.057(3) -0.026(2) -0.020(2) 0.0037(19)
C31 0.058(3) 0.053(3) 0.072(3) -0.027(2) -0.017(2) -0.008(2)
C32 0.048(2) 0.062(3) 0.068(3) -0.026(2) -0.011(2) -0.0098(19)
C33 0.073(3) 0.074(3) 0.040(2) -0.011(2) -0.017(2) -0.004(2)
C34 0.065(3) 0.101(4) 0.040(2) 0.001(3) 0.001(2) -0.019(3)
C35 0.177(9) 0.095(6) 0.102(6) 0.021(5) -0.027(6) -0.075(6)
C36 0.121(6) 0.059(4) 0.124(6) -0.012(4) -0.042(5) -0.009(4)
C37 0.068(3) 0.061(3) 0.085(4) -0.033(3) -0.029(3) 0.014(2)
C38 0.041(2) 0.078(3) 0.069(3) -0.024(3) -0.013(2) 0.012(2)
C39 0.065(3) 0.120(5) 0.088(4) -0.034(4) -0.040(3) 0.013(3)
C40 0.085(4) 0.113(5) 0.063(3) -0.017(3) -0.041(3) -0.001(3)
C41 0.039(2) 0.094(4) 0.082(3) -0.048(3) -0.008(2) -0.013(2)
C42 0.058(3) 0.088(4) 0.065(3) -0.024(3) 0.008(2) -0.035(3)
C43 0.105(5) 0.077(4) 0.125(6) -0.018(4) -0.002(4) -0.043(4)
C44 0.110(5) 0.061(3) 0.116(6) -0.028(4) -0.032(4) -0.013(3)
C45 0.068(3) 0.072(3) 0.091(4) -0.052(3) -0.016(3) -0.004(2)
C46 0.063(3) 0.079(3) 0.061(3) -0.042(3) -0.004(2) -0.018(2)
C47 0.073(3) 0.106(4) 0.078(4) -0.046(3) -0.018(3) -0.023(3)
C48 0.054(3) 0.153(6) 0.123(5) -0.088(5) -0.030(3) 0.000(3)

loop_
_atom_type_symbol
_atom_type_description
_atom_type_scat_dispersion_real
_atom_type_scat_dispersion_imag
_atom_type_scat_source
C C 0.0033 0.0016 'International Tables Vol C Tables 4.2.6.8 and 6.1.1.4'
H H 0.0000 0.0000 'International Tables Vol C Tables 4.2.6.8 and 6.1.1.4'
N N 0.0061 0.0033 'International Tables Vol C Tables 4.2.6.8 and 6.1.1.4'
O O 0.0106 0.0060 'International Tables Vol C Tables 4.2.6.8 and 6.1.1.4'
Rh Rh -1.1178 0.9187 'International Tables Vol C Tables 4.2.6.8 and 6.1.1.4'

loop_
_geom_angle_atom_site_label_1
_geom_angle_atom_site_label_2
_geom_angle_atom_site_label_3
_geom_angle
N2 Rh1 N5 87.35(14)
N2 Rh1 C34 156.78(19)
N5 Rh1 C34 92.8(2)
N2 Rh1 C38 92.34(17)
N5 Rh1 C38 157.55(18)
C34 Rh1 C38 96.1(2)
N2 Rh1 C37 91.69(19)
N5 Rh1 C37 164.80(16)
C34 Rh1 C37 82.1(2)
C38 Rh1 C37 37.63(19)
N2 Rh1 C33 165.96(17)
N5 Rh1 C33 92.71(17)
C34 Rh1 C33 37.3(2)
C38 Rh1 C33 82.3(2)
C37 Rh1 C33 91.9(2)
N6 Rh2 C41 90.80(16)
N6 Rh2 N1 87.71(14)
C41 Rh2 N1 156.22(19)
N6 Rh2 C45 157.88(18)
C41 Rh2 C45 96.2(2)
N1 Rh2 C45 93.98(18)
N6 Rh2 C42 91.45(18)
C41 Rh2 C42 37.9(2)
N1 Rh2 C42 165.85(18)
C45 Rh2 C42 81.6(2)
N6 Rh2 C46 164.45(18)
C41 Rh2 C46 82.46(18)
N1 Rh2 C46 92.83(16)
C45 Rh2 C46 37.6(2)
C42 Rh2 C46 91.7(2)
C1 N1 N2 106.8(3)
C1 N1 Rh2 136.6(3)
N2 N1 Rh2 116.5(3)
N3 N2 N1 111.6(3)
N3 N2 Rh1 128.1(2)
N1 N2 Rh1 119.8(3)
N2 N3 C2 106.4(3)
O1 N4 O2 124.3(6)
O1 N4 C14 118.0(5)
O2 N4 C14 117.7(5)
C17 N5 N6 107.0(3)
C17 N5 Rh1 136.6(3)
N6 N5 Rh1 116.0(3)
N7 N6 N5 111.3(3)
N7 N6 Rh2 128.3(2)
N5 N6 Rh2 120.0(3)
N6 N7 C18 106.1(3)
O4 N8 O3 122.7(5)
O4 N8 C30 119.1(4)
O3 N8 C30 118.1(4)
N1 C1 C2 107.2(3)
N1 C1 C3 123.0(4)
C2 C1 C3 129.7(4)
N3 C2 C1 107.9(4)
N3 C2 C11 119.6(4)
C1 C2 C11 132.5(4)
C4 C3 C5 124.3(5)
C4 C3 C1 118.0(5)
C5 C3 C1 117.8(4)
C10 C5 C6 117.3(6)
C10 C5 C3 121.8(4)
C6 C5 C3 120.9(5)
C7 C6 C5 120.7(6)
C8 C7 C6 120.9(6)
C7 C8 C9 119.9(7)
C8 C9 C10 119.6(7)
C9 C10 C5 121.6(5)
C12 C11 C16 119.2(4)
C12 C11 C2 119.1(4)
C16 C11 C2 121.6(4)
C13 C12 C11 120.5(5)
C14 C13 C12 119.3(5)
C13 C14 C15 121.8(5)
C13 C14 N4 119.3(5)
C15 C14 N4 118.9(5)
C16 C15 C14 118.5(5)
C15 C16 C11 120.7(5)
N5 C17 C18 107.1(3)
N5 C17 C19 123.3(4)
C18 C17 C19 129.6(4)
N7 C18 C17 108.5(4)
N7 C18 C27 119.8(3)
C17 C18 C27 131.7(3)
C20 C19 C21 123.2(4)
C20 C19 C17 119.7(4)
C21 C19 C17 117.0(4)
C26 C21 C22 118.6(5)
C26 C21 C19 121.3(4)
C22 C21 C19 120.1(5)
C23 C22 C21 119.6(6)
C24 C23 C22 121.4(5)
C23 C24 C25 119.5(6)
C26 C25 C24 119.8(7)
C25 C26 C21 120.9(5)
C28 C27 C32 118.5(4)
C28 C27 C18 120.2(4)
C32 C27 C18 121.3(4)
C29 C28 C27 121.2(4)
C30 C29 C28 118.2(4)
C29 C30 C31 122.7(4)
C29 C30 N8 119.2(4)
C31 C30 N8 118.1(4)
C32 C31 C30 118.5(4)
C31 C32 C27 120.8(4)
C34 C33 C40 124.0(6)
C34 C33 Rh1 69.9(3)
C40 C33 Rh1 111.6(4)
C33 C34 C35 127.0(6)
C33 C34 Rh1 72.9(3)
C35 C34 Rh1 111.2(5)
C34 C35 C36 114.4(6)
C35 C36 C37 115.4(6)
C38 C37 C36 123.6(5)
C38 C37 Rh1 70.2(3)
C36 C37 Rh1 110.5(4)
C37 C38 C39 127.2(5)
C37 C38 Rh1 72.2(3)
C39 C38 Rh1 109.9(4)
C40 C39 C38 114.2(4)
C33 C40 C39 115.0(4)
C42 C41 C48 127.0(6)
C42 C41 Rh2 71.9(3)
C48 C41 Rh2 109.1(4)
C41 C42 C43 123.2(6)
C41 C42 Rh2 70.2(3)
C43 C42 Rh2 111.7(4)
C44 C43 C42 115.5(5)
C43 C44 C45 114.5(5)
C46 C45 C44 126.2(5)
C46 C45 Rh2 71.9(3)
C44 C45 Rh2 110.6(4)
C45 C46 C47 123.8(5)
C45 C46 Rh2 70.5(3)
C47 C46 Rh2 110.6(3)
C48 C47 C46 115.1(4)
C47 C48 C41 115.2(5)

loop_
_geom_bond_atom_site_label_1
_geom_bond_atom_site_label_2
_geom_bond_distance
Rh1 N2 2.062(3)
Rh1 N5 2.112(3)
Rh1 C34 2.115(5)
Rh1 C38 2.118(4)
Rh1 C37 2.143(5)
Rh1 C33 2.153(4)
Rh2 N6 2.070(3)
Rh2 C41 2.118(4)
Rh2 N1 2.119(3)
Rh2 C45 2.132(5)
Rh2 C42 2.140(4)
Rh2 C46 2.151(4)
O1 N4 1.211(7)
O2 N4 1.219(7)
O3 N8 1.232(6)
O4 N8 1.216(5)
N1 C1 1.337(5)
N1 N2 1.353(4)
N2 N3 1.315(5)
N3 C2 1.358(5)
N4 C14 1.474(6)
N5 C17 1.339(5)
N5 N6 1.352(4)
N6 N7 1.330(5)
N7 C18 1.352(5)
N8 C30 1.460(6)
C1 C2 1.391(5)
C1 C3 1.495(5)
C2 C11 1.473(6)
C3 C4 1.336(7)
C3 C5 1.492(7)
C5 C10 1.387(8)
C5 C6 1.398(6)
C6 C7 1.379(10)
C7 C8 1.360(10)
C8 C9 1.375(8)
C9 C10 1.384(8)
C11 C12 1.387(7)
C11 C16 1.389(7)
C12 C13 1.384(7)
C13 C14 1.365(7)
C14 C15 1.387(7)
C15 C16 1.385(7)
C17 C18 1.390(5)
C17 C19 1.493(5)
C18 C27 1.474(6)
C19 C20 1.324(7)
C19 C21 1.489(6)
C21 C26 1.389(7)
C21 C22 1.401(6)
C22 C23 1.395(8)
C23 C24 1.358(9)
C24 C25 1.395(8)
C25 C26 1.386(8)
C27 C28 1.388(6)
C27 C32 1.400(6)
C28 C29 1.379(7)
C29 C30 1.371(6)
C30 C31 1.375(6)
C31 C32 1.373(6)
C33 C34 1.364(7)
C33 C40 1.494(7)
C34 C35 1.480(11)
C35 C36 1.486(11)
C36 C37 1.523(9)
C37 C38 1.374(7)
C38 C39 1.514(7)
C39 C40 1.503(8)
C41 C42 1.382(7)
C41 C48 1.524(7)
C42 C43 1.503(9)
C43 C44 1.469(10)
C44 C45 1.500(9)
C45 C46 1.380(7)
C46 C47 1.528(6)
C47 C48 1.457(8)
